data_4131768
loop_
_publ_author_name
'Schwamm, Ryan J.'
'Lein, Matthias'
'Coles, Martyn P.'
'Fitchett, Christopher M.'

_publ_section_title
;
 Bismuth(III) Complex of the [S<sub>4</sub>]<sup>&#x2022;-</sup> Radical
 Anion: Dimer Formation via Pancake Bonds.
;
_journal_issue 46
_journal_name_full 'Journal of the American Chemical Society'
_journal_page_first 16490
_journal_page_last 16493
_journal_paper_doi 10.1021/jacs.7b10454
_journal_volume 139
_journal_year 2017
_chemical_formula_moiety 'C24 H60 Bi2 N4 O2 S3 Si4'
_chemical_formula_sum 'C24 H60 Bi2 N4 O2 S3 Si4'
_chemical_formula_weight 1063.26
_space_group_IT_number 15
_space_group_name_Hall '-I 2ya'
_space_group_name_H-M_alt 'I 1 2/a 1'
_symmetry_cell_setting monoclinic
_symmetry_Int_Tables_number 15
_symmetry_space_group_name_Hall '-I 2ya'
_symmetry_space_group_name_H-M 'I 1 2/a 1'
_atom_sites_solution_hydrogens geom
_audit_conform_dict_location ftp://ftp.iucr.org/pub/cif_core.dic
_audit_conform_dict_name cif_core.dic
_audit_conform_dict_version 2.4.3
_audit_creation_date 2015-08-31T08:52:15-00:00
_audit_creation_method 'WinGX routine CIF_UPDATE'
_cell_angle_alpha 90
_cell_angle_beta 92.026(3)
_cell_angle_gamma 90
_cell_formula_units_Z 4
_cell_length_a 13.4362(5)
_cell_length_b 10.8026(4)
_cell_length_c 28.5609(8)
_cell_measurement_reflns_used 9700
_cell_measurement_temperature 120.00(10)
_cell_measurement_theta_max 28.878
_cell_measurement_theta_min 3.769
_cell_measurement_wavelength 0.7107
_cell_volume 4142.9(2)
_computing_cell_refinement
;
        CrysAlisPro, Agilent Technologies,
        Version 1.171.37.35h (release 09-02-2015 CrysAlis171 .NET)
        (compiled Feb  9 2015,16:26:32)
;
_computing_data_collection
;
        CrysAlisPro, Agilent Technologies,
        Version 1.171.37.35h (release 09-02-2015 CrysAlis171 .NET)
        (compiled Feb  9 2015,16:26:32)
;
_computing_data_reduction
;
        CrysAlisPro, Agilent Technologies,
        Version 1.171.37.35h (release 09-02-2015 CrysAlis171 .NET)
        (compiled Feb  9 2015,16:26:32)
;
_computing_molecular_graphics 'Ortep for Windows (Farrugia, 2012)'
_computing_publication_material 'WinGX publication routines (Farrugia, 2012)'
_computing_structure_refinement 'SHELXL-2014/6 (Sheldrick, 2014)'
_diffrn_ambient_temperature 120.00(10)
_diffrn_detector 'CCD plate'
_diffrn_detector_area_resol_mean 8.0856
_diffrn_measured_fraction_theta_full 0.9971
_diffrn_measured_fraction_theta_max 0.8956
_diffrn_measurement_device 'four-circle diffractometer'
_diffrn_measurement_device_type 'SuperNova, Dual, Cu at zero, EosS2'
_diffrn_measurement_method '\w scans'
_diffrn_orient_matrix_UB_11 0.0016249
_diffrn_orient_matrix_UB_12 -0.0215742
_diffrn_orient_matrix_UB_13 -0.0234048
_diffrn_orient_matrix_UB_21 0.0495
_diffrn_orient_matrix_UB_22 0.0221834
_diffrn_orient_matrix_UB_23 -0.0013333
_diffrn_orient_matrix_UB_31 0.0183547
_diffrn_orient_matrix_UB_32 -0.0579723
_diffrn_orient_matrix_UB_33 0.0081903
_diffrn_radiation_monochromator mirror
_diffrn_radiation_probe x-ray
_diffrn_radiation_type 'Mo K\a'
_diffrn_radiation_wavelength 0.71073
_diffrn_reflns_av_R_equivalents 0.076
_diffrn_reflns_av_unetI/netI 0.0805
_diffrn_reflns_Laue_measured_fraction_full 0.998
_diffrn_reflns_Laue_measured_fraction_max 0.895
_diffrn_reflns_limit_h_max 18
_diffrn_reflns_limit_h_min -18
_diffrn_reflns_limit_k_max 14
_diffrn_reflns_limit_k_min -14
_diffrn_reflns_limit_l_max 37
_diffrn_reflns_limit_l_min -38
_diffrn_reflns_number 23515
_diffrn_reflns_point_group_measured_fraction_full 0.998
_diffrn_reflns_point_group_measured_fraction_max 0.895
_diffrn_reflns_theta_full 26.3154
_diffrn_reflns_theta_max 29.3307
_diffrn_reflns_theta_min 3.3988
_diffrn_source 'SuperNova (Mo) X-ray Source'
_exptl_absorpt_coefficient_mu 8.752
_exptl_absorpt_correction_T_max 0.877
_exptl_absorpt_correction_T_min 0.671
_exptl_absorpt_correction_type gaussian
_exptl_absorpt_process_details
;
        CrysAlisPro, Agilent Technologies,
        Version 1.171.37.35h (release 09-02-2015 CrysAlis171 .NET)
        (compiled Feb  9 2015,16:26:32)
Numerical absorption correction based on gaussian integration over
                        a multifaceted crystal model
        Empirical absorption correction using spherical harmonics,
 implemented in SCALE3 ABSPACK scaling algorithm.
;
_exptl_crystal_colour 'clear yellow'
_exptl_crystal_density_diffrn 1.705
_exptl_crystal_density_method 'not measured'
_exptl_crystal_description prism
_exptl_crystal_F_000 2072
_exptl_crystal_size_max 0.2472
_exptl_crystal_size_mid 0.2051
_exptl_crystal_size_min 0.0711
_refine_diff_density_max 3.974
_refine_diff_density_min -1.751
_refine_diff_density_rms 0.236
_refine_ls_extinction_method none
_refine_ls_goodness_of_fit_ref 1.081
_refine_ls_hydrogen_treatment constr
_refine_ls_matrix_type full
_refine_ls_number_constraints 0
_refine_ls_number_parameters 187
_refine_ls_number_reflns 5085
_refine_ls_number_restraints 0
_refine_ls_restrained_S_all 1.081
_refine_ls_R_factor_all 0.0639
_refine_ls_R_factor_gt 0.0498
_refine_ls_shift/su_max 0.001
_refine_ls_shift/su_mean 0
_refine_ls_structure_factor_coef Fsqd
_refine_ls_weighting_details 'w=1/[\s^2^(Fo^2^)+(0.0597P)^2^+43.9479P] where P=(Fo^2^+2Fc^2^)/3'
_refine_ls_weighting_scheme calc
_refine_ls_wR_factor_gt 0.1204
_refine_ls_wR_factor_ref 0.128
_reflns_number_gt 4187
_reflns_number_total 5085
_reflns_threshold_expression 'I > 2\s(I)'
_cod_data_source_file ja7b10454_si_002.cif
_cod_data_source_block Compound-3b
_cod_original_sg_symbol_H-M 'I 2/a'
_cod_database_code 4131768

loop_
_symmetry_equiv_pos_as_xyz
'x, y, z'
'-x+1/2, y, -z'
'x+1/2, y+1/2, z+1/2'
'-x+1, y+1/2, -z+1/2'
'-x, -y, -z'
'x-1/2, -y, z'
'-x+1/2, -y+1/2, -z+1/2'
'x, -y+1/2, z+1/2'

loop_
_atom_site_label
_atom_site_type_symbol
_atom_site_fract_x
_atom_site_fract_y
_atom_site_fract_z
_atom_site_U_iso_or_equiv
_atom_site_adp_type
_atom_site_occupancy
_atom_site_calc_flag
Bi Bi 0.90641(2) 0.53808(2) 0.42132(2) 0.02148(11) Uani 1 d
S1 S 0.72078(16) 0.53642(19) 0.44311(7) 0.0297(4) Uani 1 d
S2 S 0.75 0.4229(3) 0.5 0.0359(7) Uani 1 d
Si1 Si 0.80643(18) 0.5363(2) 0.31394(7) 0.0284(5) Uani 1 d
Si2 Si 0.84146(17) 0.7903(2) 0.36183(8) 0.0279(5) Uani 1 d
O O 0.7852(4) 0.6671(5) 0.34011(18) 0.0281(12) Uani 1 d
N1 N 0.8889(5) 0.4599(6) 0.3524(2) 0.0258(14) Uani 1 d
N2 N 0.9189(5) 0.7327(6) 0.4057(2) 0.0275(14) Uani 1 d
C1 C 0.9131(6) 0.3262(7) 0.3494(3) 0.0300(17) Uani 1 d
C2 C 1.0169(7) 0.3014(8) 0.3719(3) 0.041(2) Uani 1 d
H2A H 1.0653 0.3579 0.3585 0.061 Uiso 1 calc
H2B H 1.0363 0.2157 0.3657 0.061 Uiso 1 calc
H2C H 1.0151 0.3148 0.4058 0.061 Uiso 1 calc
C3 C 0.8373(7) 0.2477(8) 0.3739(4) 0.045(2) Uani 1 d
H3A H 0.8367 0.2706 0.4071 0.067 Uiso 1 calc
H3B H 0.855 0.1601 0.3711 0.067 Uiso 1 calc
H3C H 0.7711 0.2616 0.3593 0.067 Uiso 1 calc
C4 C 0.9197(9) 0.2891(10) 0.2975(4) 0.054(3) Uani 1 d
H4A H 0.8542 0.2986 0.2818 0.082 Uiso 1 calc
H4B H 0.9411 0.2026 0.2954 0.082 Uiso 1 calc
H4C H 0.968 0.3424 0.2823 0.082 Uiso 1 calc
C5 C 0.6841(7) 0.4596(8) 0.3047(3) 0.037(2) Uani 1 d
H5A H 0.6578 0.4369 0.3351 0.056 Uiso 1 calc
H5B H 0.6921 0.385 0.2857 0.056 Uiso 1 calc
H5C H 0.6378 0.5165 0.2885 0.056 Uiso 1 calc
C6 C 0.8607(9) 0.5702(10) 0.2560(3) 0.048(2) Uani 1 d
H6A H 0.8176 0.6287 0.2386 0.072 Uiso 1 calc
H6B H 0.8658 0.4933 0.2381 0.072 Uiso 1 calc
H6C H 0.9271 0.6065 0.2609 0.072 Uiso 1 calc
C7 C 0.7414(7) 0.8928(9) 0.3820(4) 0.046(2) Uani 1 d
H7A H 0.6909 0.9035 0.3567 0.069 Uiso 1 calc
H7B H 0.7695 0.9736 0.3907 0.069 Uiso 1 calc
H7C H 0.7106 0.8556 0.4092 0.069 Uiso 1 calc
C8 C 0.9102(8) 0.8686(10) 0.3147(3) 0.046(2) Uani 1 d
H8A H 0.9632 0.814 0.3041 0.07 Uiso 1 calc
H8B H 0.9395 0.9457 0.3268 0.07 Uiso 1 calc
H8C H 0.864 0.8872 0.2883 0.07 Uiso 1 calc
C9 C 0.9905(7) 0.8022(8) 0.4352(3) 0.0351(19) Uani 1 d
C10 C 0.9972(11) 0.7613(11) 0.4853(4) 0.077(4) Uani 1 d
H10A H 0.931 0.7648 0.4986 0.116 Uiso 1 calc
H10B H 1.0427 0.816 0.5031 0.116 Uiso 1 calc
H10C H 1.0223 0.6761 0.487 0.116 Uiso 1 calc
C11 C 1.0952(8) 0.7869(11) 0.4149(4) 0.058(3) Uani 1 d
H11A H 1.1147 0.6995 0.4163 0.087 Uiso 1 calc
H11B H 1.1434 0.8365 0.4334 0.087 Uiso 1 calc
H11C H 1.0936 0.8149 0.3823 0.087 Uiso 1 calc
C12 C 0.9670(10) 0.9400(9) 0.4355(4) 0.062(3) Uani 1 d
H12A H 0.9636 0.9713 0.4033 0.092 Uiso 1 calc
H12B H 1.0193 0.9841 0.4535 0.092 Uiso 1 calc
H12C H 0.9028 0.9534 0.45 0.092 Uiso 1 calc

loop_
_atom_site_aniso_label
_atom_site_aniso_U_11
_atom_site_aniso_U_22
_atom_site_aniso_U_33
_atom_site_aniso_U_23
_atom_site_aniso_U_13
_atom_site_aniso_U_12
Bi 0.02753(18) 0.01960(16) 0.01727(15) 0.00198(10) 0.00035(10) 0.00096(11)
S1 0.0300(11) 0.0387(11) 0.0206(8) 0.0003(8) 0.0044(7) 0.0026(9)
S2 0.0483(19) 0.0355(15) 0.0246(13) 0 0.0109(12) 0
Si1 0.0345(13) 0.0344(12) 0.0164(9) -0.0010(8) -0.0003(8) 0.0010(10)
Si2 0.0312(12) 0.0233(10) 0.0292(11) 0.0105(8) 0.0003(9) 0.0013(9)
O 0.032(3) 0.028(3) 0.024(3) 0.004(2) -0.003(2) 0.004(2)
N1 0.029(4) 0.030(4) 0.019(3) -0.008(2) 0.002(2) 0.003(3)
N2 0.039(4) 0.015(3) 0.028(3) 0.004(2) -0.005(3) -0.005(3)
C1 0.028(4) 0.024(4) 0.039(4) -0.004(3) 0.005(3) 0.000(3)
C2 0.033(5) 0.027(4) 0.062(6) -0.011(4) 0.001(4) 0.001(4)
C3 0.035(5) 0.022(4) 0.077(7) -0.002(4) 0.005(5) 0.001(4)
C4 0.066(7) 0.045(6) 0.052(6) -0.023(5) 0.000(5) 0.012(5)
C5 0.043(5) 0.038(5) 0.029(4) -0.006(3) -0.009(4) -0.003(4)
C6 0.063(7) 0.055(6) 0.025(4) 0.004(4) 0.004(4) 0.000(5)
C7 0.036(5) 0.029(4) 0.073(7) 0.002(5) -0.007(5) -0.003(4)
C8 0.050(6) 0.050(6) 0.040(5) 0.019(4) 0.005(4) -0.009(5)
C9 0.041(5) 0.029(4) 0.035(4) -0.002(3) -0.004(4) 0.002(4)
C10 0.127(12) 0.047(6) 0.054(7) 0.013(5) -0.044(7) -0.019(7)
C11 0.048(6) 0.057(7) 0.069(7) -0.010(6) -0.007(5) -0.003(5)
C12 0.080(9) 0.037(5) 0.064(7) 0.003(5) -0.032(6) -0.013(5)

loop_
_atom_type_symbol
_atom_type_description
_atom_type_scat_dispersion_real
_atom_type_scat_dispersion_imag
_atom_type_scat_source
C C 0.0033 0.0016 'International Tables Vol C Tables 4.2.6.8 and 6.1.1.4'
H H 0 0 'International Tables Vol C Tables 4.2.6.8 and 6.1.1.4'
N N 0.0061 0.0033 'International Tables Vol C Tables 4.2.6.8 and 6.1.1.4'
O O 0.0106 0.006 'International Tables Vol C Tables 4.2.6.8 and 6.1.1.4'
Si Si 0.0817 0.0704 'International Tables Vol C Tables 4.2.6.8 and 6.1.1.4'
S S 0.1246 0.1234 'International Tables Vol C Tables 4.2.6.8 and 6.1.1.4'
Bi Bi -4.1077 10.2566 'International Tables Vol C Tables 4.2.6.8 and 6.1.1.4'

loop_
_exptl_crystal_face_index_h
_exptl_crystal_face_index_k
_exptl_crystal_face_index_l
_exptl_crystal_face_perp_dist
0 -14 15 0.0829
-19 3 1 0.1063
0 14 -15 0.0937
8 -14 2 0.1148
-3 -3 39 0.017
-8 14 1 0.0999
4 2 -40 0.0469
19 0 -4 0.1088
-13 3 -28 0.092
-2 15 -2 0.0963
2 -11 -27 0.0799
-6 7 -34 0.0769
-4 2 -39 0.0587
16 1 -22 0.0933
15 -9 -4 0.1258
15 -2 23 0.0875
4 8 33 0.1035
-9 0 37 0.0365

loop_
_geom_angle_atom_site_label_1
_geom_angle_atom_site_label_2
_geom_angle_atom_site_label_3
_geom_angle
_geom_angle_site_symmetry_1
N1 Bi N2 101.5(2) .
N1 Bi S1 98.19(19) .
N2 Bi S1 98.0(2) .
S2 S1 Bi 92.02(8) .
S1 S2 S1 107.05(18) 2_656
O Si1 N1 103.9(3) .
O Si1 C5 106.5(4) .
N1 Si1 C5 114.9(4) .
O Si1 C6 108.4(4) .
N1 Si1 C6 113.1(4) .
C5 Si1 C6 109.5(5) .
O Si2 N2 103.9(3) .
O Si2 C7 105.9(4) .
N2 Si2 C7 114.8(4) .
O Si2 C8 109.1(4) .
N2 Si2 C8 112.9(4) .
C7 Si2 C8 109.7(5) .
Si1 O Si2 142.3(4) .
C1 N1 Si1 124.2(5) .
C1 N1 Bi 114.7(5) .
Si1 N1 Bi 116.0(3) .
C9 N2 Si2 127.1(5) .
C9 N2 Bi 115.8(5) .
Si2 N2 Bi 117.0(3) .
N1 C1 C3 111.5(7) .
N1 C1 C2 110.1(7) .
C3 C1 C2 108.9(7) .
N1 C1 C4 109.2(7) .
C3 C1 C4 111.1(8) .
C2 C1 C4 105.9(7) .
C1 C2 H2A 109.5 .
C1 C2 H2B 109.5 .
H2A C2 H2B 109.5 .
C1 C2 H2C 109.5 .
H2A C2 H2C 109.5 .
H2B C2 H2C 109.5 .
C1 C3 H3A 109.5 .
C1 C3 H3B 109.5 .
H3A C3 H3B 109.5 .
C1 C3 H3C 109.5 .
H3A C3 H3C 109.5 .
H3B C3 H3C 109.5 .
C1 C4 H4A 109.5 .
C1 C4 H4B 109.5 .
H4A C4 H4B 109.5 .
C1 C4 H4C 109.5 .
H4A C4 H4C 109.5 .
H4B C4 H4C 109.5 .
Si1 C5 H5A 109.5 .
Si1 C5 H5B 109.5 .
H5A C5 H5B 109.5 .
Si1 C5 H5C 109.5 .
H5A C5 H5C 109.5 .
H5B C5 H5C 109.5 .
Si1 C6 H6A 109.5 .
Si1 C6 H6B 109.5 .
H6A C6 H6B 109.5 .
Si1 C6 H6C 109.5 .
H6A C6 H6C 109.5 .
H6B C6 H6C 109.5 .
Si2 C7 H7A 109.5 .
Si2 C7 H7B 109.5 .
H7A C7 H7B 109.5 .
Si2 C7 H7C 109.5 .
H7A C7 H7C 109.5 .
H7B C7 H7C 109.5 .
Si2 C8 H8A 109.5 .
Si2 C8 H8B 109.5 .
H8A C8 H8B 109.5 .
Si2 C8 H8C 109.5 .
H8A C8 H8C 109.5 .
H8B C8 H8C 109.5 .
N2 C9 C10 114.5(8) .
N2 C9 C12 111.9(7) .
C10 C9 C12 106.7(9) .
N2 C9 C11 108.5(7) .
C10 C9 C11 107.5(9) .
C12 C9 C11 107.4(9) .
C9 C10 H10A 109.5 .
C9 C10 H10B 109.5 .
H10A C10 H10B 109.5 .
C9 C10 H10C 109.5 .
H10A C10 H10C 109.5 .
H10B C10 H10C 109.5 .
C9 C11 H11A 109.5 .
C9 C11 H11B 109.5 .
H11A C11 H11B 109.5 .
C9 C11 H11C 109.5 .
H11A C11 H11C 109.5 .
H11B C11 H11C 109.5 .
C9 C12 H12A 109.5 .
C9 C12 H12B 109.5 .
H12A C12 H12B 109.5 .
C9 C12 H12C 109.5 .
H12A C12 H12C 109.5 .
H12B C12 H12C 109.5 .

loop_
_geom_bond_atom_site_label_1
_geom_bond_atom_site_label_2
_geom_bond_distance
_geom_bond_site_symmetry_2
Bi N1 2.148(6) .
Bi N2 2.158(6) .
Bi S1 2.592(2) .
S1 S2 2.062(3) .
S2 S1 2.062(3) 2_656
Si1 O 1.628(6) .
Si1 N1 1.740(7) .
Si1 C5 1.851(9) .
Si1 C6 1.868(9) .
Si2 O 1.642(6) .
Si2 N2 1.716(7) .
Si2 C7 1.850(10) .
Si2 C8 1.863(9) .
N1 C1 1.483(10) .
N2 C9 1.463(10) .
C1 C3 1.516(12) .
C1 C2 1.538(12) .
C1 C4 1.541(12) .
C2 H2A 0.98 .
C2 H2B 0.98 .
C2 H2C 0.98 .
C3 H3A 0.98 .
C3 H3B 0.98 .
C3 H3C 0.98 .
C4 H4A 0.98 .
C4 H4B 0.98 .
C4 H4C 0.98 .
C5 H5A 0.98 .
C5 H5B 0.98 .
C5 H5C 0.98 .
C6 H6A 0.98 .
C6 H6B 0.98 .
C6 H6C 0.98 .
C7 H7A 0.98 .
C7 H7B 0.98 .
C7 H7C 0.98 .
C8 H8A 0.98 .
C8 H8B 0.98 .
C8 H8C 0.98 .
C9 C10 1.498(13) .
C9 C12 1.522(14) .
C9 C11 1.548(14) .
C10 H10A 0.98 .
C10 H10B 0.98 .
C10 H10C 0.98 .
C11 H11A 0.98 .
C11 H11B 0.98 .
C11 H11C 0.98 .
C12 H12A 0.98 .
C12 H12B 0.98 .
C12 H12C 0.98 .
